data_7120901
loop_
_publ_author_name
'Kulmaczewski, Rafal'
'Trzop, Elzbieta'
'Kershaw Cook, Laurence J.'
'Collet, Eric'
'CHASTANET, Guillaume'
'Halcrow, Malcolm'

_publ_section_title
;
 Role of Symmetry Breaking in the Structural Trapping of Light-Induced
 Excited Spin States
;
_journal_name_full 'Chemical Communications'
_journal_paper_doi 10.1039/C7CC07990G
_journal_year 2017
_chemical_formula_moiety 'C28 H30 Fe N10 S2, 2(Cl O4), H2 O'
_chemical_formula_sum 'C28 H32 Cl2 Fe N10 O9 S2'
_chemical_formula_weight 843.51
_chemical_name_systematic 'Bis[4-(isopropylsulfanyl)-2,6-di(pyrazol-1-yl)pyridine]iron(II)diperchlorate hydrate'
_space_group_IT_number 14
_symmetry_cell_setting monoclinic
_symmetry_space_group_name_Hall '-P 2ybc'
_symmetry_space_group_name_H-M 'P 1 21/c 1'
_atom_sites_solution_hydrogens geom
_atom_sites_solution_primary direct
_atom_sites_solution_secondary difmap
_audit_creation_method SHELXL-97
_audit_update_record
;
2017-07-18 deposited with the CCDC.
2017-11-20 downloaded from the CCDC.
;
_cell_angle_alpha 90.00
_cell_angle_beta 103.345(3)
_cell_angle_gamma 90.00
_cell_formula_units_Z 4
_cell_length_a 20.4689(5)
_cell_length_b 11.8194(3)
_cell_length_c 15.6562(5)
_cell_measurement_reflns_used 5776
_cell_measurement_temperature 250(2)
_cell_measurement_theta_max 72.82
_cell_measurement_theta_min 4.43
_cell_volume 3685.43(18)
_computing_cell_refinement 'CrysAlisPro, Agilent Technologies'
_computing_data_collection 'CrysAlisPro, Agilent Technologies'
_computing_data_reduction 'CrysAlisPro, Agilent Technologies'
_computing_molecular_graphics 'XSEED (Barbour, 2001)'
_computing_publication_material 'local program'
_computing_structure_refinement 'SHELXL-97 (Sheldrick, 1997)'
_computing_structure_solution 'SHELXS-97 (Sheldrick, 1990)'
_diffrn_ambient_temperature 250(2)
_diffrn_detector_area_resol_mean 5.3095
_diffrn_measured_fraction_theta_full 0.989
_diffrn_measured_fraction_theta_max 0.989
_diffrn_measurement_device_type 'SuperNova, Dual, Cu at zero, Atlas'
_diffrn_measurement_method '\w scans'
_diffrn_radiation_monochromator mirror
_diffrn_radiation_source 'SuperNova (Cu) X-ray Source'
_diffrn_radiation_type CuK\a
_diffrn_radiation_wavelength 1.54184
_diffrn_reflns_av_R_equivalents 0.0488
_diffrn_reflns_av_sigmaI/netI 0.0512
_diffrn_reflns_limit_h_max 24
_diffrn_reflns_limit_h_min -17
_diffrn_reflns_limit_k_max 13
_diffrn_reflns_limit_k_min -14
_diffrn_reflns_limit_l_max 18
_diffrn_reflns_limit_l_min -18
_diffrn_reflns_number 15400
_diffrn_reflns_theta_full 67.07
_diffrn_reflns_theta_max 67.07
_diffrn_reflns_theta_min 4.35
_diffrn_standards_decay_% 0
_diffrn_standards_interval_count 0
_diffrn_standards_interval_time 0
_diffrn_standards_number 0
_exptl_absorpt_coefficient_mu 6.233
_exptl_absorpt_correction_T_max 1.000
_exptl_absorpt_correction_T_min 0.556
_exptl_absorpt_correction_type multi-scan
_exptl_absorpt_process_details
; 
CrysAlisPro, Agilent Technologies,
Version 1.171.36.24 (release 03-12-2012 CrysAlis171 .NET)
Empirical absorption correction using spherical harmonics,
 implemented in SCALE3 ABSPACK scaling algorithm.
;
_exptl_crystal_colour yellow
_exptl_crystal_density_diffrn 1.520
_exptl_crystal_density_method 'not measured'
_exptl_crystal_description 'rectangular prism'
_exptl_crystal_F_000 1736
_exptl_crystal_preparation 'Magnetic properties'
_exptl_crystal_recrystallization_method 'SC-SC atmospheric moisture replacement of acetone solvate'
_exptl_crystal_size_max 0.20
_exptl_crystal_size_mid 0.15
_exptl_crystal_size_min 0.08
_refine_diff_density_max 0.982
_refine_diff_density_min -1.033
_refine_diff_density_rms 0.089
_refine_ls_extinction_method none
_refine_ls_goodness_of_fit_ref 1.025
_refine_ls_hydrogen_treatment constr
_refine_ls_matrix_type full
_refine_ls_number_parameters 504
_refine_ls_number_reflns 6510
_refine_ls_number_restraints 136
_refine_ls_restrained_S_all 1.034
_refine_ls_R_factor_all 0.0811
_refine_ls_R_factor_gt 0.0654
_refine_ls_shift/su_max 0.001
_refine_ls_shift/su_mean 0.000
_refine_ls_structure_factor_coef Fsqd
_refine_ls_weighting_details 'calc w=1/[\s^2^(Fo^2^)+(0.1094P)^2^+3.8944P] where P=(Fo^2^+2Fc^2^)/3'
_refine_ls_weighting_scheme calc
_refine_ls_wR_factor_gt 0.1737
_refine_ls_wR_factor_ref 0.1902
_reflns_number_gt 5170
_reflns_number_total 6510
_reflns_threshold_expression >2sigma(I)
_cod_data_source_file c7cc07990g1.cif
_cod_data_source_block 164h2oht
_cod_original_sg_symbol_H-M 'P 21/c'
_cod_database_code 7120901

loop_
_symmetry_equiv_pos_as_xyz
'x, y, z'
'-x, y+1/2, -z+1/2'
'-x, -y, -z'
'x, -y-1/2, z-1/2'

loop_
_atom_site_label
_atom_site_type_symbol
_atom_site_fract_x
_atom_site_fract_y
_atom_site_fract_z
_atom_site_U_iso_or_equiv
_atom_site_adp_type
_atom_site_occupancy
_atom_site_symmetry_multiplicity
_atom_site_calc_flag
_atom_site_refinement_flags
_atom_site_disorder_assembly
_atom_site_disorder_group
Fe1 Fe 0.23115(3) 0.60466(6) 0.07556(4) 0.0373(2) Uani 1 1 d . A .
N2 N 0.12504(15) 0.6263(3) 0.0470(2) 0.0346(7) Uani 1 1 d . . .
C3 C 0.09539(19) 0.7035(3) -0.0104(3) 0.0341(8) Uani 1 1 d . . .
C4 C 0.0287(2) 0.7318(4) -0.0247(3) 0.0392(9) Uani 1 1 d . . .
H4 H 0.0093 0.7857 -0.0671 0.047 Uiso 1 1 calc R . .
C5 C -0.0090(2) 0.6767(4) 0.0269(3) 0.0406(9) Uani 1 1 d . . .
C6 C 0.0212(2) 0.5954(4) 0.0875(3) 0.0420(9) Uani 1 1 d . . .
H6 H -0.0034 0.5565 0.1220 0.050 Uiso 1 1 calc R . .
C7 C 0.0877(2) 0.5738(4) 0.0953(3) 0.0377(9) Uani 1 1 d . . .
N8 N 0.14042(16) 0.7564(3) -0.0543(2) 0.0372(7) Uani 1 1 d . . .
N9 N 0.20733(16) 0.7351(3) -0.0243(2) 0.0403(8) Uani 1 1 d . . .
C10 C 0.2370(2) 0.8003(4) -0.0720(4) 0.0543(12) Uani 1 1 d . . .
H10 H 0.2837 0.8045 -0.0658 0.065 Uiso 1 1 calc R . .
C11 C 0.1904(3) 0.8620(5) -0.1325(4) 0.0596(13) Uani 1 1 d . . .
H11 H 0.1994 0.9139 -0.1738 0.072 Uiso 1 1 calc R . .
C12 C 0.1294(2) 0.8326(4) -0.1200(3) 0.0490(11) Uani 1 1 d . . .
H12 H 0.0875 0.8601 -0.1511 0.059 Uiso 1 1 calc R . .
N13 N 0.12481(17) 0.4949(3) 0.1545(2) 0.0399(8) Uani 1 1 d . . .
N14 N 0.19212(17) 0.4866(3) 0.1617(2) 0.0419(8) Uani 1 1 d . . .
C15 C 0.2122(3) 0.4037(4) 0.2188(3) 0.0516(11) Uani 1 1 d . . .
H15 H 0.2570 0.3794 0.2374 0.062 Uiso 1 1 calc R . .
C16 C 0.1587(3) 0.3573(5) 0.2480(4) 0.0591(13) Uani 1 1 d . . .
H16 H 0.1603 0.2978 0.2883 0.071 Uiso 1 1 calc R . .
C17 C 0.1032(2) 0.4169(4) 0.2054(3) 0.0500(11) Uani 1 1 d . . .
H17 H 0.0588 0.4058 0.2104 0.060 Uiso 1 1 calc R . .
S18 S -0.09460(5) 0.69889(11) 0.01967(9) 0.0519(3) Uani 1 1 d . . .
C19 C -0.1151(2) 0.8317(4) -0.0402(3) 0.0508(11) Uani 1 1 d . . .
H19 H -0.0998 0.8280 -0.0957 0.061 Uiso 1 1 calc R . .
C20 C -0.0821(3) 0.9297(5) 0.0132(4) 0.0643(14) Uani 1 1 d . . .
H20A H -0.0931 0.9990 -0.0203 0.096 Uiso 1 1 calc R . .
H20B H -0.0338 0.9190 0.0277 0.096 Uiso 1 1 calc R . .
H20C H -0.0980 0.9347 0.0668 0.096 Uiso 1 1 calc R . .
C21 C -0.1910(3) 0.8403(6) -0.0609(4) 0.0715(16) Uani 1 1 d . . .
H21A H -0.2062 0.8412 -0.0067 0.107 Uiso 1 1 calc R . .
H21B H -0.2104 0.7758 -0.0961 0.107 Uiso 1 1 calc R . .
H21C H -0.2051 0.9095 -0.0933 0.107 Uiso 1 1 calc R . .
N22 N 0.33468(15) 0.5813(3) 0.1287(2) 0.0357(7) Uani 1 1 d . A .
C23 C 0.3697(2) 0.5058(3) 0.0935(3) 0.0387(9) Uani 1 1 d . . .
C24 C 0.4357(2) 0.4837(4) 0.1270(3) 0.0506(11) Uani 1 1 d . A .
H24 H 0.4589 0.4303 0.1006 0.061 Uiso 1 1 calc R . .
C25 C 0.46816(19) 0.5432(4) 0.2023(3) 0.0533(12) Uani 1 1 d D . .
C26 C 0.4338(2) 0.6239(4) 0.2383(3) 0.0470(10) Uani 1 1 d . A .
H26 H 0.4548 0.6660 0.2880 0.056 Uiso 1 1 calc R . .
C27 C 0.3673(2) 0.6397(4) 0.1977(3) 0.0386(9) Uani 1 1 d . . .
N28 N 0.33064(16) 0.4510(3) 0.0194(2) 0.0399(8) Uani 1 1 d . . .
N29 N 0.26414(16) 0.4765(3) -0.0063(2) 0.0380(7) Uani 1 1 d . . .
C30 C 0.2411(2) 0.4129(4) -0.0760(3) 0.0463(10) Uani 1 1 d . . .
H30 H 0.1963 0.4125 -0.1083 0.056 Uiso 1 1 calc R . .
C31 C 0.2920(3) 0.3460(5) -0.0957(3) 0.0563(12) Uani 1 1 d . . .
H31 H 0.2882 0.2938 -0.1419 0.068 Uiso 1 1 calc R . .
C32 C 0.3482(2) 0.3727(4) -0.0338(3) 0.0537(12) Uani 1 1 d . . .
H32 H 0.3913 0.3422 -0.0289 0.064 Uiso 1 1 calc R . .
N33 N 0.32550(17) 0.7213(3) 0.2249(2) 0.0421(8) Uani 1 1 d . A .
N34 N 0.26060(17) 0.7301(3) 0.1786(3) 0.0441(8) Uani 1 1 d . . .
C35 C 0.2358(3) 0.8176(4) 0.2130(4) 0.0570(12) Uani 1 1 d . A .
H35 H 0.1916 0.8442 0.1939 0.068 Uiso 1 1 calc R . .
C36 C 0.2838(3) 0.8652(4) 0.2815(4) 0.0605(13) Uani 1 1 d . . .
H36 H 0.2784 0.9277 0.3163 0.073 Uiso 1 1 calc R A .
C37 C 0.3401(3) 0.8022(4) 0.2871(3) 0.0538(12) Uani 1 1 d . A .
H37 H 0.3816 0.8129 0.3270 0.065 Uiso 1 1 calc R . .
S38A S 0.55287(12) 0.5055(3) 0.2374(2) 0.0369(6) Uiso 0.50 1 d PD A 1
C39A C 0.5832(5) 0.5866(11) 0.3380(8) 0.040(4) Uiso 0.50 1 d PD A 1
H39B H 0.5444 0.5970 0.3650 0.048 Uiso 0.50 1 calc PR A 1
C40A C 0.6008(9) 0.7025(12) 0.3087(14) 0.060(4) Uiso 0.50 1 d PD A 1
H40A H 0.5637 0.7311 0.2638 0.089 Uiso 0.50 1 calc PR A 1
H40B H 0.6406 0.6971 0.2852 0.089 Uiso 0.50 1 calc PR A 1
H40C H 0.6095 0.7537 0.3585 0.089 Uiso 0.50 1 calc PR A 1
C41A C 0.6393(7) 0.5380(15) 0.4081(10) 0.080(5) Uiso 0.50 1 d PD A 1
H41A H 0.6254 0.4656 0.4272 0.120 Uiso 0.50 1 calc PR A 1
H41B H 0.6497 0.5895 0.4576 0.120 Uiso 0.50 1 calc PR A 1
H41C H 0.6788 0.5276 0.3846 0.120 Uiso 0.50 1 calc PR A 1
S38B S 0.54629(18) 0.4870(3) 0.2631(3) 0.0466(10) Uiso 0.35 1 d PD A 2
C39B C 0.5802(9) 0.5777(16) 0.3519(12) 0.080(10) Uiso 0.35 1 d PD A 2
H39A H 0.5512 0.5812 0.3945 0.096 Uiso 0.35 1 calc PR A 2
C40B C 0.6006(17) 0.6942(19) 0.329(2) 0.099(12) Uiso 0.35 1 d PD A 2
H40D H 0.5608 0.7387 0.3048 0.148 Uiso 0.35 1 calc PR A 2
H40E H 0.6274 0.6879 0.2850 0.148 Uiso 0.35 1 calc PR A 2
H40F H 0.6268 0.7308 0.3807 0.148 Uiso 0.35 1 calc PR A 2
C41B C 0.6445(6) 0.5066(13) 0.3880(10) 0.039(3) Uiso 0.35 1 d PD A 2
H41D H 0.6318 0.4319 0.4041 0.059 Uiso 0.35 1 calc PR A 2
H41E H 0.6717 0.5437 0.4392 0.059 Uiso 0.35 1 calc PR A 2
H41F H 0.6699 0.4998 0.3431 0.059 Uiso 0.35 1 calc PR A 2
S38C S 0.5583(4) 0.5434(9) 0.2190(6) 0.048(2) Uiso 0.15 1 d PD A 3
C39C C 0.5846(8) 0.616(2) 0.3256(12) 0.028(7) Uiso 0.15 1 d PD A 3
H39C H 0.5481 0.6333 0.3556 0.033 Uiso 0.15 1 calc PR A 3
C40C C 0.612(2) 0.717(3) 0.285(3) 0.081(16) Uiso 0.15 1 d PD A 3
H40G H 0.5749 0.7625 0.2530 0.122 Uiso 0.15 1 calc PR A 3
H40H H 0.6380 0.6898 0.2441 0.122 Uiso 0.15 1 calc PR A 3
H40I H 0.6403 0.7615 0.3302 0.122 Uiso 0.15 1 calc PR A 3
C41C C 0.6439(11) 0.549(3) 0.3800(19) 0.027(6) Uiso 0.15 1 d PD A 3
H41G H 0.6272 0.4814 0.4036 0.041 Uiso 0.15 1 calc PR A 3
H41H H 0.6682 0.5952 0.4279 0.041 Uiso 0.15 1 calc PR A 3
H41I H 0.6737 0.5265 0.3429 0.041 Uiso 0.15 1 calc PR A 3
Cl42 Cl 0.45899(7) 0.72061(13) 0.50371(10) 0.0696(4) Uani 1 1 d D . .
O43A O 0.5102(5) 0.7410(9) 0.5849(5) 0.090(3) Uiso 0.50 1 d PD B 1
O44A O 0.4832(5) 0.7801(8) 0.4366(5) 0.062(2) Uiso 0.50 1 d PD B 1
O45A O 0.3969(4) 0.7629(8) 0.5126(6) 0.065(2) Uiso 0.50 1 d PD B 1
O46A O 0.4584(6) 0.6030(7) 0.4815(8) 0.104(3) Uiso 0.50 1 d PD B 1
O43B O 0.5175(8) 0.685(2) 0.5674(13) 0.139(11) Uiso 0.25 1 d PD B 2
O44B O 0.4719(10) 0.8258(12) 0.4638(13) 0.101(7) Uiso 0.25 1 d PD B 2
O45B O 0.4048(7) 0.7399(13) 0.5464(11) 0.063(4) Uiso 0.25 1 d PD B 2
O46B O 0.4396(12) 0.6350(15) 0.4376(12) 0.108(8) Uiso 0.25 1 d PD B 2
O43C O 0.5037(8) 0.7519(15) 0.4509(10) 0.074(5) Uiso 0.25 1 d PD B 3
O44C O 0.4892(8) 0.6855(15) 0.5884(7) 0.075(5) Uiso 0.25 1 d PD B 3
O45C O 0.4098(10) 0.8110(16) 0.5000(15) 0.140(11) Uiso 0.25 1 d PD B 3
O46C O 0.4181(9) 0.6256(13) 0.4546(11) 0.085(6) Uiso 0.25 1 d PD B 3
Cl7A Cl 0.0765(4) 0.9777(7) 0.2321(5) 0.061(4) Uani 0.50 1 d PD C 1
O48A O 0.1378(4) 1.0337(8) 0.2270(7) 0.059(3) Uiso 0.50 1 d PD C 1
O49A O 0.0170(4) 1.0435(9) 0.2003(7) 0.066(3) Uiso 0.50 1 d PD C 1
O50A O 0.0828(4) 0.9548(7) 0.3249(4) 0.0557(19) Uiso 0.50 1 d PD C 1
O51A O 0.0688(5) 0.8741(7) 0.1829(6) 0.068(3) Uiso 0.50 1 d PD C 1
Cl7B Cl 0.0754(2) 0.9835(7) 0.2317(4) 0.049(3) Uani 0.50 1 d PD D 2
O48B O 0.1387(5) 1.0408(10) 0.2494(8) 0.085(4) Uiso 0.50 1 d PD D 2
O49B O 0.0259(5) 1.0701(8) 0.2039(7) 0.070(4) Uiso 0.50 1 d PD D 2
O50B O 0.0647(5) 0.9237(7) 0.3065(5) 0.067(2) Uiso 0.50 1 d PD D 2
O51B O 0.0750(4) 0.9028(7) 0.1616(5) 0.065(2) Uiso 0.50 1 d PD D 2
O52A O 0.6260(9) 0.5889(18) 0.6579(12) 0.080(5) Uiso 0.35 1 d P E 1
O52B O 0.6352(18) 0.548(3) 0.626(3) 0.075(10) Uiso 0.15 1 d P F 2
O52C O 0.6320(10) 0.5910(19) 0.6320(14) 0.085(6) Uiso 0.40 1 d P G 3

loop_
_atom_site_aniso_label
_atom_site_aniso_U_11
_atom_site_aniso_U_22
_atom_site_aniso_U_33
_atom_site_aniso_U_23
_atom_site_aniso_U_13
_atom_site_aniso_U_12
Fe1 0.0224(3) 0.0409(4) 0.0473(4) 0.0023(3) 0.0057(3) 0.0066(2)
N2 0.0238(15) 0.0362(17) 0.0421(18) 0.0019(14) 0.0040(13) 0.0040(13)
C3 0.0272(18) 0.036(2) 0.039(2) -0.0024(16) 0.0076(15) 0.0003(15)
C4 0.031(2) 0.042(2) 0.044(2) 0.0019(18) 0.0065(17) 0.0066(16)
C5 0.0280(19) 0.042(2) 0.051(2) -0.0050(19) 0.0080(17) 0.0004(16)
C6 0.030(2) 0.044(2) 0.053(2) 0.0039(19) 0.0111(18) -0.0036(17)
C7 0.0305(19) 0.036(2) 0.046(2) -0.0005(17) 0.0074(17) -0.0005(16)
N8 0.0290(16) 0.0408(19) 0.0429(18) 0.0056(15) 0.0105(14) 0.0064(13)
N9 0.0268(16) 0.045(2) 0.051(2) 0.0090(16) 0.0118(14) 0.0042(14)
C10 0.038(2) 0.061(3) 0.069(3) 0.013(2) 0.023(2) 0.005(2)
C11 0.057(3) 0.057(3) 0.072(3) 0.023(3) 0.029(3) 0.012(2)
C12 0.048(3) 0.050(3) 0.052(3) 0.015(2) 0.018(2) 0.015(2)
N13 0.0350(18) 0.0369(18) 0.0466(19) 0.0036(15) 0.0074(15) 0.0018(14)
N14 0.0323(18) 0.043(2) 0.049(2) 0.0047(16) 0.0077(15) 0.0055(14)
C15 0.047(3) 0.046(3) 0.058(3) 0.012(2) 0.006(2) 0.016(2)
C16 0.061(3) 0.051(3) 0.065(3) 0.019(2) 0.014(2) 0.008(2)
C17 0.049(3) 0.048(3) 0.055(3) 0.014(2) 0.014(2) 0.000(2)
S18 0.0241(5) 0.0556(7) 0.0763(8) 0.0083(6) 0.0125(5) 0.0033(4)
C19 0.033(2) 0.059(3) 0.059(3) 0.000(2) 0.0082(19) 0.010(2)
C20 0.055(3) 0.057(3) 0.082(4) -0.007(3) 0.018(3) 0.000(2)
C21 0.035(3) 0.080(4) 0.095(4) 0.007(3) 0.005(3) 0.020(3)
N22 0.0235(15) 0.0360(17) 0.0470(19) -0.0013(14) 0.0068(13) 0.0053(13)
C23 0.0279(19) 0.036(2) 0.051(2) -0.0048(17) 0.0059(17) 0.0024(15)
C24 0.033(2) 0.050(3) 0.066(3) -0.017(2) 0.005(2) 0.0090(19)
C25 0.026(2) 0.060(3) 0.069(3) -0.009(2) 0.001(2) 0.0053(19)
C26 0.035(2) 0.049(3) 0.054(3) -0.012(2) 0.0048(19) 0.0007(18)
C27 0.032(2) 0.037(2) 0.047(2) -0.0047(17) 0.0102(17) -0.0004(16)
N28 0.0289(16) 0.0398(19) 0.049(2) -0.0054(15) 0.0048(14) 0.0036(14)
N29 0.0281(16) 0.0413(19) 0.0425(18) -0.0006(15) 0.0039(14) 0.0008(14)
C30 0.039(2) 0.054(3) 0.044(2) 0.000(2) 0.0047(18) -0.0074(19)
C31 0.056(3) 0.057(3) 0.055(3) -0.018(2) 0.011(2) -0.003(2)
C32 0.043(2) 0.059(3) 0.059(3) -0.018(2) 0.011(2) 0.005(2)
N33 0.0333(18) 0.0405(19) 0.053(2) -0.0082(16) 0.0116(15) 0.0018(14)
N34 0.0305(17) 0.045(2) 0.057(2) -0.0048(17) 0.0112(16) 0.0079(15)
C35 0.049(3) 0.050(3) 0.076(3) -0.007(2) 0.022(2) 0.013(2)
C36 0.061(3) 0.048(3) 0.076(4) -0.022(3) 0.022(3) 0.004(2)
C37 0.048(3) 0.053(3) 0.061(3) -0.014(2) 0.014(2) -0.005(2)
Cl42 0.0618(8) 0.0789(9) 0.0728(8) -0.0045(7) 0.0251(6) -0.0097(6)
Cl7A 0.068(5) 0.060(5) 0.059(6) 0.007(3) 0.020(4) 0.022(3)
Cl7B 0.019(2) 0.080(6) 0.044(5) 0.000(3) 0.000(2) 0.015(2)

loop_
_atom_type_symbol
_atom_type_description
_atom_type_scat_dispersion_real
_atom_type_scat_dispersion_imag
_atom_type_scat_source
Cl Cl 0.3639 0.7018 'International Tables Vol C Tables 4.2.6.8 and 6.1.1.4'
C C 0.0181 0.0091 'International Tables Vol C Tables 4.2.6.8 and 6.1.1.4'
Fe Fe -1.1336 3.1974 'International Tables Vol C Tables 4.2.6.8 and 6.1.1.4'
N N 0.0311 0.0180 'International Tables Vol C Tables 4.2.6.8 and 6.1.1.4'
O O 0.0492 0.0322 'International Tables Vol C Tables 4.2.6.8 and 6.1.1.4'
S S 0.3331 0.5567 'International Tables Vol C Tables 4.2.6.8 and 6.1.1.4'
H H 0.0000 0.0000 'International Tables Vol C Tables 4.2.6.8 and 6.1.1.4'

loop_
_geom_angle_atom_site_label_1
_geom_angle_atom_site_label_2
_geom_angle_atom_site_label_3
_geom_angle
N22 Fe1 N2 169.20(13)
N22 Fe1 N9 114.55(13)
N2 Fe1 N9 73.40(12)
N22 Fe1 N34 73.45(13)
N2 Fe1 N34 99.72(13)
N9 Fe1 N34 91.62(15)
N22 Fe1 N29 73.88(13)
N2 Fe1 N29 113.43(13)
N9 Fe1 N29 96.77(13)
N34 Fe1 N29 146.84(13)
N22 Fe1 N14 98.54(13)
N2 Fe1 N14 73.13(13)
N9 Fe1 N14 146.52(12)
N34 Fe1 N14 93.16(15)
N29 Fe1 N14 97.13(14)
C3 N2 C7 118.0(3)
C3 N2 Fe1 120.7(3)
C7 N2 Fe1 120.7(3)
N2 C3 C4 124.1(4)
N2 C3 N8 112.7(3)
C4 C3 N8 123.2(4)
C3 C4 C5 117.0(4)
C3 C4 H4 121.5
C5 C4 H4 121.5
C6 C5 C4 119.8(4)
C6 C5 S18 115.4(3)
C4 C5 S18 124.8(3)
C7 C6 C5 117.9(4)
C7 C6 H6 121.0
C5 C6 H6 121.0
N2 C7 C6 123.3(4)
N2 C7 N13 112.7(3)
C6 C7 N13 124.0(4)
C12 N8 N9 111.4(3)
C12 N8 C3 130.7(4)
N9 N8 C3 117.7(3)
C10 N9 N8 104.7(3)
C10 N9 Fe1 140.3(3)
N8 N9 Fe1 114.8(2)
N9 C10 C11 111.3(4)
N9 C10 H10 124.4
C11 C10 H10 124.4
C12 C11 C10 106.2(4)
C12 C11 H11 126.9
C10 C11 H11 126.9
N8 C12 C11 106.5(4)
N8 C12 H12 126.8
C11 C12 H12 126.8
C17 N13 N14 111.3(4)
C17 N13 C7 129.6(4)
N14 N13 C7 119.0(3)
C15 N14 N13 105.0(4)
C15 N14 Fe1 141.0(3)
N13 N14 Fe1 113.9(3)
N14 C15 C16 111.6(4)
N14 C15 H15 124.2
C16 C15 H15 124.2
C17 C16 C15 105.3(4)
C17 C16 H16 127.4
C15 C16 H16 127.4
N13 C17 C16 106.8(4)
N13 C17 H17 126.6
C16 C17 H17 126.6
C5 S18 C19 105.6(2)
C20 C19 C21 112.1(5)
C20 C19 S18 111.0(4)
C21 C19 S18 105.7(4)
C20 C19 H19 109.4
C21 C19 H19 109.4
S18 C19 H19 109.4
C19 C20 H20A 109.5
C19 C20 H20B 109.5
H20A C20 H20B 109.5
C19 C20 H20C 109.5
H20A C20 H20C 109.5
H20B C20 H20C 109.5
C19 C21 H21A 109.5
C19 C21 H21B 109.5
H21A C21 H21B 109.5
C19 C21 H21C 109.5
H21A C21 H21C 109.5
H21B C21 H21C 109.5
C27 N22 C23 117.7(3)
C27 N22 Fe1 121.6(3)
C23 N22 Fe1 120.7(3)
N22 C23 C24 123.3(4)
N22 C23 N28 112.9(3)
C24 C23 N28 123.8(4)
C23 C24 C25 117.7(4)
C23 C24 H24 121.1
C25 C24 H24 121.1
C26 C25 C24 120.2(4)
C26 C25 S38A 127.5(4)
C24 C25 S38A 112.3(3)
C26 C25 S38B 121.1(4)
C24 C25 S38B 116.9(4)
C26 C25 S38C 122.7(4)
C24 C25 S38C 113.2(4)
C27 C26 C25 116.6(4)
C27 C26 H26 121.7
C25 C26 H26 121.7
N22 C27 C26 124.4(4)
N22 C27 N33 111.9(3)
C26 C27 N33 123.7(4)
C32 N28 N29 111.1(4)
C32 N28 C23 130.1(4)
N29 N28 C23 118.8(3)
C30 N29 N28 105.0(3)
C30 N29 Fe1 141.2(3)
N28 N29 Fe1 113.8(2)
N29 C30 C31 111.3(4)
N29 C30 H30 124.3
C31 C30 H30 124.3
C32 C31 C30 105.2(4)
C32 C31 H31 127.4
C30 C31 H31 127.4
N28 C32 C31 107.4(4)
N28 C32 H32 126.3
C31 C32 H32 126.3
C37 N33 N34 110.9(4)
C37 N33 C27 130.5(4)
N34 N33 C27 118.3(3)
C35 N34 N33 105.2(4)
C35 N34 Fe1 140.4(3)
N33 N34 Fe1 114.3(2)
N34 C35 C36 111.1(4)
N34 C35 H35 124.4
C36 C35 H35 124.4
C37 C36 C35 105.4(4)
C37 C36 H36 127.3
C35 C36 H36 127.3
N33 C37 C36 107.4(4)
N33 C37 H37 126.3
C36 C37 H37 126.3
C25 S38A C39A 104.6(4)
C41A C39A C40A 111.8(9)
C41A C39A S38A 118.6(9)
C40A C39A S38A 105.8(11)
C41A C39A H39B 106.7
C40A C39A H39B 106.7
S38A C39A H39B 106.7
C39A C40A H40A 109.5
C39A C40A H40B 109.5
H40A C40A H40B 109.5
C39A C40A H40C 109.5
H40A C40A H40C 109.5
H40B C40A H40C 109.5
C39A C41A H41A 109.5
C39A C41A H41B 109.5
H41A C41A H41B 109.5
C39A C41A H41C 109.5
H41A C41A H41C 109.5
H41B C41A H41C 109.5
C39B S38B C25 109.5(6)
C40B C39B C41B 108.9(12)
C40B C39B S38B 116(2)
C41B C39B S38B 96.0(10)
C40B C39B H39A 111.5
C41B C39B H39A 111.5
S38B C39B H39A 111.5
C39B C40B H40D 109.5
C39B C40B H40E 109.5
H40D C40B H40E 109.5
C39B C40B H40F 109.5
H40D C40B H40F 109.5
H40E C40B H40F 109.5
C39B C41B H41D 109.5
C39B C41B H41E 109.5
H41D C41B H41E 109.5
C39B C41B H41F 109.5
H41D C41B H41F 109.5
H41E C41B H41F 109.5
C25 S38C C39C 101.9(7)
C40C C39C C41C 108.7(13)
C40C C39C S38C 92(2)
C41C C39C S38C 106.8(17)
C40C C39C H39C 115.5
C41C C39C H39C 115.5
S38C C39C H39C 115.5
C39C C40C H40G 109.5
C39C C40C H40H 109.5
H40G C40C H40H 109.5
C39C C40C H40I 109.5
H40G C40C H40I 109.5
H40H C40C H40I 109.5
C39C C41C H41G 109.5
C39C C41C H41H 109.5
H41G C41C H41H 109.5
C39C C41C H41I 109.5
H41G C41C H41I 109.5
H41H C41C H41I 109.5
O45A Cl42 O46A 114.4(6)
O45A Cl42 O44A 111.7(5)
O46A Cl42 O44A 106.3(5)
O45A Cl42 O43A 109.8(5)
O46A Cl42 O44A 106.3(5)
O46A Cl42 O43A 109.5(6)
O44A Cl42 O43A 104.7(5)
O43B Cl42 O46B 110.1(10)
O43B Cl42 O45B 109.4(9)
O46B Cl42 O45B 109.4(9)
O43B Cl42 O44B 110.2(10)
O46B Cl42 O44B 110.0(9)
O45B Cl42 O44B 107.6(8)
O44C Cl42 O43C 115.5(9)
O44C Cl42 O45C 114.0(9)
O43C Cl42 O45C 108.6(9)
O44C Cl42 O46C 109.7(8)
O43C Cl42 O46C 104.8(8)
O43B Cl42 O46C 114.6(14)
O45C Cl42 O46C 103.3(9)
O49A Cl7A O51A 107.3(7)
O49A Cl7A O48A 114.4(8)
O51A Cl7A O48A 110.6(7)
O49A Cl7A O50A 108.7(7)
O51A Cl7A O50A 110.6(7)
O48A Cl7A O50A 105.3(7)
O50B Cl7B O48B 112.2(7)
O50B Cl7B O49B 111.7(6)
O48B Cl7B O49B 105.4(8)
O50B Cl7B O51B 108.6(7)
O48B Cl7B O51B 107.7(7)
O49B Cl7B O51B 111.0(6)

loop_
_geom_bond_atom_site_label_1
_geom_bond_atom_site_label_2
_geom_bond_distance
Fe1 N22 2.108(3)
Fe1 N2 2.129(3)
Fe1 N9 2.169(4)
Fe1 N34 2.171(4)
Fe1 N29 2.189(4)
Fe1 N14 2.213(4)
N2 C3 1.325(5)
N2 C7 1.345(5)
C3 C4 1.373(5)
C3 N8 1.416(5)
C4 C5 1.399(6)
C4 H4 0.9400
C5 C6 1.393(6)
C5 S18 1.749(4)
C6 C7 1.362(6)
C6 H6 0.9400
C7 N13 1.406(5)
N8 C12 1.347(6)
N8 N9 1.365(5)
N9 C10 1.315(6)
C10 C11 1.386(7)
C10 H10 0.9400
C11 C12 1.354(7)
C11 H11 0.9400
C12 H12 0.9400
N13 C17 1.358(6)
N13 N14 1.360(5)
N14 C15 1.327(6)
C15 C16 1.393(8)
C15 H15 0.9400
C16 C17 1.371(7)
C16 H16 0.9400
C17 H17 0.9400
S18 C19 1.827(5)
C19 C20 1.496(7)
C19 C21 1.517(6)
C19 H19 0.9900
C20 H20A 0.9700
C20 H20B 0.9700
C20 H20C 0.9700
C21 H21A 0.9700
C21 H21B 0.9700
C21 H21C 0.9700
N22 C27 1.326(5)
N22 C23 1.340(5)
C23 C24 1.357(6)
C23 N28 1.406(5)
C24 C25 1.401(7)
C24 H24 0.9400
C25 C26 1.381(7)
C25 S38A 1.751(4)
C25 S38B 1.790(5)
C25 S38C 1.803(8)
C26 C27 1.375(6)
C26 H26 0.9400
C27 N33 1.418(5)
N28 C32 1.347(6)
N28 N29 1.361(5)
N29 C30 1.320(6)
C30 C31 1.397(7)
C30 H30 0.9400
C31 C32 1.359(7)
C31 H31 0.9400
C32 H32 0.9400
N33 C37 1.349(6)
N33 N34 1.362(5)
N34 C35 1.321(6)
C35 C36 1.395(8)
C35 H35 0.9400
C36 C37 1.358(7)
C36 H36 0.9400
C37 H37 0.9400
S38A C39A 1.826(8)
C39A C41A 1.507(11)
C39A C40A 1.514(12)
C39A H39B 0.9900
C40A H40A 0.9700
C40A H40B 0.9700
C40A H40C 0.9700
C41A H41A 0.9700
C41A H41B 0.9700
C41A H41C 0.9700
S38B C39B 1.766(12)
C39B C40B 1.508(14)
C39B C41B 1.552(13)
C39B H39A 0.9900
C40B H40D 0.9700
C40B H40E 0.9700
C40B H40F 0.9700
C41B H41D 0.9700
C41B H41E 0.9700
C41B H41F 0.9700
S38C C39C 1.843(12)
C39C C40C 1.518(14)
C39C C41C 1.535(14)
C39C H39C 0.9900
C40C H40G 0.9700
C40C H40H 0.9700
C40C H40I 0.9700
C41C H41G 0.9700
C41C H41H 0.9700
C41C H41I 0.9700
Cl42 O45A 1.403(7)
Cl42 O46A 1.433(8)
Cl42 O44A 1.444(6)
Cl42 O43A 1.469(8)
Cl42 O43B 1.432(11)
Cl42 O46B 1.437(11)
Cl42 O45B 1.439(10)
Cl42 O44B 1.443(11)
Cl42 O44C 1.390(10)
Cl42 O43C 1.416(10)
Cl42 O45C 1.461(11)
Cl42 O46C 1.502(10)
Cl7A O49A 1.433(9)
Cl7A O51A 1.436(9)
Cl7A O48A 1.438(9)
Cl7A O50A 1.454(9)
Cl7B O50B 1.429(8)
Cl7B O48B 1.432(9)
Cl7B O49B 1.436(8)
Cl7B O51B 1.452(8)
